data_7716579
loop_
_publ_author_name
'Trapali, Adelais'
'Muppal, Mukil'
'Pandey, Satakshi'
'Boillot, Marie-Laure'
'Repain, Vincent'
'Dappe, Yannick J.'
'Dayen, Jean-Fran&#xe7;ois'
'Rivi&#xe8;re, Eric'
'Guillot, R&#xe9;gis'
'Arrio, Marie-Anne'
'Otero, Edwige'
'Bellec, Amandine'
'Mallah, Talal'

_publ_section_title
;
 Investigation of the spin crossover behaviour of a sublimable Fe(II)-qsal
 complex: from the bulk to a submonolayer on graphene/SiO<sub>2</sub>.
;
_journal_issue 30
_journal_name_full 'Dalton transactions (Cambridge, England : 2003)'
_journal_page_first 12519
_journal_page_last 12526
_journal_paper_doi 10.1039/d4dt01417k
_journal_volume 53
_journal_year 2024
_chemical_formula_moiety '2(C40 H40 Fe N6 O2), 3(C H4 O) '
_chemical_formula_sum 'C83 H92 Fe2 N12 O7'
_chemical_formula_weight 1481.38
_space_group_crystal_system monoclinic
_space_group_IT_number 14
_space_group_name_Hall '-P 2yn'
_space_group_name_H-M_alt 'P 1 21/n 1'
_atom_sites_solution_hydrogens geom
_atom_sites_solution_primary difmap
_audit_creation_method SHELXL-2019/3
_audit_update_record
;
2024-04-24 deposited with the CCDC.	2024-07-02 downloaded from the CCDC.
;
_cell_angle_alpha 90
_cell_angle_beta 91.565(5)
_cell_angle_gamma 90
_cell_formula_units_Z 2
_cell_length_a 11.2330(14)
_cell_length_b 12.8503(18)
_cell_length_c 25.106(3)
_cell_measurement_reflns_used 2712
_cell_measurement_temperature 90(1)
_cell_measurement_theta_max 21.56
_cell_measurement_theta_min 2.41
_cell_volume 3622.6(8)
_computing_cell_refinement 'Bruker SAINT'
_computing_data_collection 'Bruker APEX4'
_computing_data_reduction 'Bruker SAINT'
_computing_structure_refinement 'SHELXL-2019/2 (Sheldrick, 2019)'
_computing_structure_solution 'SHELXS-97 (Sheldrick 2008)'
_diffrn_ambient_temperature 90(1)
_diffrn_measured_fraction_theta_full 0.988
_diffrn_measured_fraction_theta_max 0.982
_diffrn_measurement_device_type 'Bruker VENTURE PHOTONIII c7'
_diffrn_measurement_method '\f and \w scans'
_diffrn_radiation_type MoK\a
_diffrn_radiation_wavelength 0.71073
_diffrn_reflns_av_R_equivalents 0.1724
_diffrn_reflns_av_unetI/netI 0.1839
_diffrn_reflns_Laue_measured_fraction_full 0.988
_diffrn_reflns_Laue_measured_fraction_max 0.982
_diffrn_reflns_limit_h_max 14
_diffrn_reflns_limit_h_min -13
_diffrn_reflns_limit_k_max 15
_diffrn_reflns_limit_k_min -15
_diffrn_reflns_limit_l_max 31
_diffrn_reflns_limit_l_min -29
_diffrn_reflns_number 44026
_diffrn_reflns_point_group_measured_fraction_full 0.988
_diffrn_reflns_point_group_measured_fraction_max 0.982
_diffrn_reflns_theta_full 25.000
_diffrn_reflns_theta_max 26.393
_diffrn_reflns_theta_min 1.967
_exptl_absorpt_coefficient_mu 0.467
_exptl_absorpt_correction_T_max 0.9454
_exptl_absorpt_correction_T_min 0.8950
_exptl_absorpt_correction_type multi-scan
_exptl_absorpt_process_details 'Bruker APEX4'
_exptl_crystal_colour black
_exptl_crystal_density_diffrn 1.358
_exptl_crystal_description plate
_exptl_crystal_F_000 1564
_exptl_crystal_size_max 0.060
_exptl_crystal_size_mid 0.040
_exptl_crystal_size_min 0.010
_refine_diff_density_max 0.631
_refine_diff_density_min -0.443
_refine_diff_density_rms 0.074
_refine_ls_extinction_method none
_refine_ls_goodness_of_fit_ref 0.999
_refine_ls_hydrogen_treatment constr
_refine_ls_matrix_type full
_refine_ls_number_parameters 484
_refine_ls_number_reflns 7289
_refine_ls_number_restraints 6
_refine_ls_restrained_S_all 1.010
_refine_ls_R_factor_all 0.2623
_refine_ls_R_factor_gt 0.0992
_refine_ls_shift/su_max 1.592
_refine_ls_shift/su_mean 0.052
_refine_ls_structure_factor_coef Fsqd
_refine_ls_weighting_details 'w=1/[\s^2^(Fo^2^)+(0.1452P)^2^+0.9146P] where P=(Fo^2^+2Fc^2^)/3'
_refine_ls_weighting_scheme calc
_refine_ls_wR_factor_gt 0.2350
_refine_ls_wR_factor_ref 0.3161
_reflns_Friedel_coverage 0.000
_reflns_number_gt 2644
_reflns_number_total 7289
_reflns_threshold_expression 'I > 2\s(I)'
_cod_data_source_file d4dt01417k2.cif
_cod_data_source_block Fe_qsal-Et2_2_T90K
_cod_depositor_comments 'Adding full bibliography for 7716579--7716580.cif.'
_cod_original_cell_volume 3622.7(8)
_cod_original_sg_symbol_H-M 'P 21/n'
_cod_database_code 7716579
_shelx_space_group_comment
;
The symmetry employed for this shelxl refinement is uniquely defined
by the following loop, which should always be used as a source of
symmetry information in preference to the above space-group names.
They are only intended as comments.
;
_shelx_estimated_absorpt_t_min 0.973
_shelx_estimated_absorpt_t_max 0.995

loop_
_space_group_symop_operation_xyz
'x, y, z'
'-x+1/2, y+1/2, -z+1/2'
'-x, -y, -z'
'x-1/2, -y-1/2, z-1/2'

loop_
_atom_site_label
_atom_site_type_symbol
_atom_site_fract_x
_atom_site_fract_y
_atom_site_fract_z
_atom_site_U_iso_or_equiv
_atom_site_adp_type
_atom_site_occupancy
_atom_site_site_symmetry_order
_atom_site_calc_flag
_atom_site_refinement_flags_posn
_atom_site_refinement_flags_adp
_atom_site_refinement_flags_occupancy
_atom_site_disorder_assembly
_atom_site_disorder_group
Fe Fe 0.19395(8) 0.50229(8) 0.34165(4) 0.0656(4) Uani 1 1 d . . . . .
O2 O 0.2301(4) 0.3736(4) 0.37809(17) 0.0669(14) Uani 1 1 d . . . . .
O1 O 0.3538(4) 0.5302(4) 0.32172(18) 0.0722(14) Uani 1 1 d . . . . .
C1 C 0.1101(7) 0.6113(6) 0.4386(3) 0.068(2) Uani 1 1 d . . . . .
C9 C 0.0077(7) 0.5609(6) 0.4184(3) 0.071(2) Uani 1 1 d . . . . .
C36 C 0.2027(6) 0.2761(6) 0.3687(3) 0.0601(19) Uani 1 1 d . . . . .
C29 C 0.0943(6) 0.5810(8) 0.2375(3) 0.070(2) Uani 1 1 d . . . . .
C21 C 0.0920(6) 0.4712(7) 0.2305(4) 0.076(2) Uani 1 1 d . . . . .
C12 C 0.4359(7) 0.5940(7) 0.3426(3) 0.073(2) Uani 1 1 d . . . . .
C31 C 0.1491(6) 0.2447(6) 0.3189(3) 0.067(2) Uani 1 1 d . . . . .
C25 C 0.0554(6) 0.6482(9) 0.1953(4) 0.085(3) Uani 1 1 d . . . . .
C35 C 0.2288(6) 0.2014(6) 0.4062(3) 0.069(2) Uani 1 1 d . . . . .
H00G H 0.265994 0.222581 0.438886 0.083 Uiso 1 1 calc R U . . .
C11 C 0.4172(7) 0.6498(6) 0.3900(3) 0.072(2) Uani 1 1 d . . . . .
C34 C 0.2037(7) 0.0961(7) 0.3990(3) 0.078(2) Uani 1 1 d . . . . .
C2 C 0.1068(8) 0.6654(6) 0.4864(3) 0.090(3) Uani 1 1 d . . . . .
H2 H 0.176650 0.698118 0.500524 0.108 Uiso 1 1 calc R U . . .
C13 C 0.5426(6) 0.6013(7) 0.3165(3) 0.076(2) Uani 1 1 d . . . . .
H13 H 0.553577 0.560740 0.285369 0.092 Uiso 1 1 calc R U . . .
C30 C 0.1189(6) 0.3135(8) 0.2764(3) 0.071(2) Uani 1 1 d . . . . .
H30 H 0.085968 0.283193 0.244827 0.085 Uiso 1 1 calc R U . . .
C32 C 0.1282(7) 0.1365(7) 0.3112(4) 0.083(3) Uani 1 1 d . . . . .
H32 H 0.095990 0.113262 0.277871 0.100 Uiso 1 1 calc R U . . .
C28 C 0.1404(6) 0.7234(8) 0.2931(3) 0.078(2) Uani 1 1 d . . . . .
H28 H 0.170167 0.748421 0.326509 0.094 Uiso 1 1 calc R U . . .
C22 C 0.0545(7) 0.4302(8) 0.1820(4) 0.086(3) Uani 1 1 d . . . . .
H22 H 0.054256 0.357032 0.176426 0.103 Uiso 1 1 calc R U . . .
C5 C -0.1036(8) 0.5671(7) 0.4456(4) 0.083(3) Uani 1 1 d . . . . .
C14 C 0.6342(8) 0.6663(8) 0.3346(4) 0.092(3) Uani 1 1 d . . . . .
C26 C 0.0613(7) 0.7567(9) 0.2060(4) 0.093(3) Uani 1 1 d . . . . .
H26 H 0.034430 0.803895 0.179183 0.112 Uiso 1 1 calc R U . . .
C16 C 0.5133(8) 0.7110(7) 0.4093(4) 0.094(3) Uani 1 1 d . . . . .
H16 H 0.505530 0.746714 0.442123 0.112 Uiso 1 1 calc R U . . .
C33 C 0.1530(8) 0.0647(7) 0.3502(4) 0.087(3) Uani 1 1 d . . . . .
H33 H 0.135740 -0.006705 0.344036 0.104 Uiso 1 1 calc R U . . .
C8 C -0.0808(7) 0.4545(7) 0.3550(3) 0.086(3) Uani 1 1 d . . . . .
H8 H -0.073720 0.413765 0.323672 0.103 Uiso 1 1 calc R U . . .
C10 C 0.3110(7) 0.6485(6) 0.4199(3) 0.080(2) Uani 1 1 d . . . . .
H10 H 0.312494 0.685616 0.452624 0.096 Uiso 1 1 calc R U . . .
C27 C 0.1042(7) 0.7960(7) 0.2537(4) 0.088(3) Uani 1 1 d . . . . .
H27 H 0.109321 0.868830 0.259918 0.106 Uiso 1 1 calc R U . . .
C4 C -0.1021(10) 0.6250(7) 0.4935(4) 0.103(3) Uani 1 1 d . . . . .
H4 H -0.173746 0.632022 0.512414 0.124 Uiso 1 1 calc R U . . .
C3 C 0.0003(11) 0.6716(7) 0.5137(4) 0.103(3) Uani 1 1 d . . . . .
H3 H -0.001772 0.708325 0.546467 0.124 Uiso 1 1 calc R U . . .
C6 C -0.2030(8) 0.5133(8) 0.4238(4) 0.103(3) Uani 1 1 d . . . . .
H6 H -0.277820 0.517419 0.440382 0.124 Uiso 1 1 calc R U . . .
C24 C 0.0152(8) 0.6012(11) 0.1479(4) 0.104(3) Uani 1 1 d . . . . .
H24 H -0.014421 0.643634 0.119493 0.124 Uiso 1 1 calc R U . . .
C7 C -0.1915(7) 0.4567(8) 0.3797(4) 0.104(3) Uani 1 1 d . . . . .
H7 H -0.257131 0.418496 0.365255 0.125 Uiso 1 1 calc R U . . .
C15 C 0.6166(8) 0.7211(8) 0.3826(5) 0.108(3) Uani 1 1 d . . . . .
H15 H 0.677678 0.765368 0.396469 0.130 Uiso 1 1 calc R U . . .
C23 C 0.0175(8) 0.4970(10) 0.1416(4) 0.103(3) Uani 1 1 d . . . . .
H23 H -0.007365 0.468350 0.108266 0.123 Uiso 1 1 calc R U . . .
C19 C 0.7623(8) 0.6123(10) 0.2591(5) 0.135(4) Uani 1 1 d . . . . .
H19A H 0.848803 0.600128 0.255755 0.162 Uiso 1 1 calc R U . . .
H19B H 0.722520 0.543880 0.261779 0.162 Uiso 1 1 calc R U . . .
C37 C 0.1890(10) -0.0854(7) 0.4297(4) 0.113(3) Uani 1 1 d . . . . .
H37A H 0.232147 -0.129313 0.456309 0.136 Uiso 1 1 calc R U . . .
H37B H 0.209378 -0.110872 0.393891 0.136 Uiso 1 1 calc R U . . .
C38 C 0.0593(10) -0.0983(8) 0.4367(4) 0.132(4) Uani 1 1 d . . . . .
H38A H 0.035819 -0.169391 0.426970 0.198 Uiso 1 1 calc R U . . .
H38C H 0.015910 -0.048748 0.413659 0.198 Uiso 1 1 calc R U . . .
H38B H 0.040296 -0.085157 0.473931 0.198 Uiso 1 1 calc R U . . .
N2 N 0.0140(5) 0.5058(5) 0.3729(2) 0.0713(17) Uani 1 1 d . . . . .
N1 N 0.2109(5) 0.6006(5) 0.4063(2) 0.0659(16) Uani 1 1 d . . . . .
C17 C 0.8354(8) 0.7449(9) 0.3289(5) 0.141(5) Uani 1 1 d . . . . .
H17A H 0.912574 0.720850 0.315235 0.169 Uiso 1 1 calc R U . . .
H17B H 0.840286 0.741986 0.368279 0.169 Uiso 1 1 calc R U . . .
C20 C 0.7158(8) 0.6679(10) 0.2115(5) 0.151(5) Uani 1 1 d . . . . .
H20B H 0.735511 0.628651 0.179466 0.227 Uiso 1 1 calc R U . . .
H20C H 0.751931 0.737217 0.210021 0.227 Uiso 1 1 calc R U . . .
H20A H 0.629162 0.674702 0.213453 0.227 Uiso 1 1 calc R U . . .
C18 C 0.8134(10) 0.8556(9) 0.3113(6) 0.168(6) Uani 1 1 d . . . . .
H18B H 0.877426 0.900316 0.325582 0.251 Uiso 1 1 calc R U . . .
H18A H 0.736925 0.879492 0.324698 0.251 Uiso 1 1 calc R U . . .
H18C H 0.811588 0.859102 0.272328 0.251 Uiso 1 1 calc R U . . .
N4 N 0.1344(5) 0.6205(6) 0.2852(3) 0.0722(18) Uani 1 1 d . . . . .
N3 N 0.1319(4) 0.4148(6) 0.2766(2) 0.0648(16) Uani 1 1 d . . . . .
N6 N 0.2307(8) 0.0232(6) 0.4356(3) 0.105(3) Uani 1 1 d D . . . .
N5 N 0.7405(6) 0.6757(7) 0.3094(4) 0.119(3) Uani 1 1 d . . . . .
C40 C 0.2420(12) 0.0698(11) 0.5187(7) 0.200(7) Uani 1 1 d D . . . .
H40A H 0.206065 0.136918 0.509106 0.301 Uiso 1 1 calc R U . . .
H40B H 0.276983 0.073800 0.554843 0.301 Uiso 1 1 calc R U . . .
H40C H 0.180615 0.015538 0.517386 0.301 Uiso 1 1 calc R U . . .
C42 C 0.558(3) 0.315(2) 0.4225(12) 0.214(6) Uani 0.5 1 d D . P A 2
H42A H 0.609077 0.376994 0.422278 0.321 Uiso 0.5 1 calc R U P A 2
H42B H 0.479393 0.333653 0.435075 0.321 Uiso 0.5 1 calc R U P A 2
H42C H 0.550794 0.286587 0.386319 0.321 Uiso 0.5 1 calc R U P A 2
O4 O 0.612(3) 0.2370(19) 0.4579(9) 0.214(6) Uani 0.5 1 d D . P A 2
H400 H 0.616921 0.260822 0.488999 0.321 Uiso 0.5 1 calc R U P A 2
O5 O 0.654(5) 0.200(4) 0.4688(18) 0.214(6) Uani 0.25 1 d D . P B 3
H5A H 0.615626 0.252644 0.459175 0.321 Uiso 0.25 1 calc R U P B 3
C43 C 0.738(5) 0.175(4) 0.430(2) 0.214(6) Uani 0.25 1 d D . P B 3
H43A H 0.725049 0.219750 0.398908 0.321 Uiso 0.25 1 calc R U P B 3
H43B H 0.728075 0.101877 0.419472 0.321 Uiso 0.25 1 calc R U P B 3
H43C H 0.818494 0.185602 0.444893 0.321 Uiso 0.25 1 calc R U P B 3
C44 C 0.511(7) 0.364(5) 0.418(3) 0.214(6) Uani 0.25 1 d D . P C 4
H44A H 0.545061 0.297835 0.430217 0.321 Uiso 0.25 1 calc R U P C 4
H44B H 0.573841 0.416120 0.415337 0.321 Uiso 0.25 1 calc R U P C 4
H44C H 0.472018 0.354083 0.382773 0.321 Uiso 0.25 1 calc R U P C 4
O6 O 0.425(6) 0.399(5) 0.455(2) 0.214(6) Uani 0.25 1 d D . P C 4
H6A H 0.400127 0.347488 0.472225 0.321 Uiso 0.25 1 calc R U P C 4
C39 C 0.3276(13) 0.0464(9) 0.4841(5) 0.157(6) Uani 1 1 d D . . . .
H39A H 0.374877 -0.015658 0.494635 0.188 Uiso 1 1 calc R U . . .
H39B H 0.380754 0.105861 0.476694 0.188 Uiso 1 1 calc R U . . .
O3 O 0.560(2) 0.4405(16) 0.4866(7) 0.214(6) Uani 0.5 1 d D . P D 1
H3A H 0.570484 0.408053 0.515352 0.321 Uiso 0.5 1 calc R U P D 1
C41 C 0.450(3) 0.408(4) 0.4612(16) 0.214(6) Uani 0.5 1 d D . P D 1
H41A H 0.422349 0.343464 0.477988 0.321 Uiso 0.5 1 calc R U P D 1
H41B H 0.462501 0.394847 0.423262 0.321 Uiso 0.5 1 calc R U P D 1
H41C H 0.389679 0.462155 0.464980 0.321 Uiso 0.5 1 calc R U P D 1

loop_
_atom_site_aniso_label
_atom_site_aniso_U_11
_atom_site_aniso_U_22
_atom_site_aniso_U_33
_atom_site_aniso_U_23
_atom_site_aniso_U_13
_atom_site_aniso_U_12
Fe 0.0533(6) 0.0756(8) 0.0693(7) -0.0028(6) 0.0261(5) -0.0017(6)
O2 0.057(3) 0.078(4) 0.066(3) -0.012(3) 0.014(2) -0.004(3)
O1 0.057(3) 0.088(4) 0.073(3) 0.001(3) 0.021(2) -0.003(3)
C1 0.086(6) 0.055(5) 0.064(5) 0.015(4) 0.035(4) 0.010(4)
C9 0.077(6) 0.061(5) 0.078(6) 0.031(4) 0.036(4) 0.015(4)
C36 0.049(4) 0.058(5) 0.075(5) -0.018(5) 0.024(4) -0.007(4)
C29 0.041(4) 0.102(7) 0.066(6) 0.000(5) 0.012(4) -0.003(4)
C21 0.044(4) 0.097(7) 0.086(7) 0.020(5) 0.021(4) -0.008(4)
C12 0.066(5) 0.084(6) 0.070(5) -0.003(5) 0.017(4) -0.006(5)
C31 0.054(4) 0.073(6) 0.075(5) -0.020(5) 0.021(4) -0.012(4)
C25 0.044(4) 0.124(9) 0.089(7) 0.028(7) 0.023(4) -0.006(5)
C35 0.075(5) 0.059(6) 0.074(5) -0.016(5) 0.017(4) -0.002(4)
C11 0.062(5) 0.068(5) 0.088(6) 0.004(4) 0.009(4) -0.011(4)
C34 0.098(6) 0.072(6) 0.065(6) 0.002(5) 0.018(5) 0.003(5)
C2 0.125(7) 0.068(6) 0.080(6) 0.009(5) 0.047(5) -0.004(5)
C13 0.051(5) 0.097(6) 0.081(5) 0.019(5) 0.009(4) 0.005(5)
C30 0.052(4) 0.094(7) 0.067(5) -0.014(5) 0.015(4) -0.010(5)
C32 0.073(5) 0.092(7) 0.086(6) -0.027(6) 0.022(4) -0.009(5)
C28 0.061(5) 0.094(7) 0.082(6) 0.006(6) 0.034(4) 0.012(5)
C22 0.077(6) 0.115(8) 0.066(6) 0.010(6) 0.000(4) -0.027(5)
C5 0.091(7) 0.076(6) 0.086(6) 0.025(5) 0.048(5) 0.028(5)
C14 0.068(6) 0.096(7) 0.111(7) 0.025(6) 0.016(5) -0.002(5)
C26 0.066(6) 0.114(9) 0.101(8) 0.031(6) 0.036(5) 0.015(5)
C16 0.093(7) 0.087(7) 0.100(6) 0.004(5) 0.002(5) -0.005(6)
C33 0.100(7) 0.065(6) 0.096(7) -0.010(6) 0.022(5) -0.005(5)
C8 0.056(5) 0.109(7) 0.094(6) 0.005(5) 0.019(4) -0.008(5)
C10 0.080(6) 0.076(6) 0.085(6) 0.013(5) 0.016(5) 0.020(5)
C27 0.082(6) 0.088(7) 0.097(7) 0.021(6) 0.041(5) 0.009(5)
C4 0.123(8) 0.074(7) 0.116(8) 0.038(6) 0.074(7) 0.037(6)
C3 0.151(9) 0.066(6) 0.096(7) 0.012(5) 0.066(7) 0.018(6)
C6 0.062(6) 0.125(8) 0.126(8) 0.042(7) 0.046(5) 0.024(6)
C24 0.066(6) 0.170(12) 0.076(7) 0.031(8) 0.011(5) -0.020(7)
C7 0.066(5) 0.149(9) 0.099(7) 0.016(6) 0.038(5) 0.001(5)
C15 0.074(6) 0.089(7) 0.161(10) 0.025(7) -0.020(7) -0.010(5)
C23 0.088(7) 0.127(10) 0.094(7) 0.009(8) 0.000(5) -0.040(7)
C19 0.060(6) 0.169(12) 0.180(11) 0.058(10) 0.045(7) 0.011(6)
C37 0.132(9) 0.068(7) 0.138(8) -0.001(6) -0.014(7) -0.006(6)
C38 0.132(10) 0.090(8) 0.173(10) 0.036(7) -0.008(8) -0.017(7)
N2 0.062(4) 0.085(5) 0.068(4) 0.007(4) 0.025(3) 0.004(4)
N1 0.063(4) 0.061(4) 0.075(4) 0.002(3) 0.023(3) -0.003(3)
C17 0.060(6) 0.133(10) 0.232(13) 0.053(9) 0.029(7) -0.002(6)
C20 0.070(6) 0.195(13) 0.191(12) 0.078(11) 0.044(7) 0.027(7)
C18 0.107(8) 0.115(10) 0.280(16) 0.079(10) 0.010(9) 0.003(7)
N4 0.051(4) 0.080(5) 0.086(5) 0.009(4) 0.027(3) 0.002(3)
N3 0.045(3) 0.081(5) 0.069(4) -0.006(4) 0.020(3) -0.010(3)
N6 0.139(7) 0.087(7) 0.087(5) -0.013(5) -0.007(5) -0.024(5)
N5 0.055(5) 0.127(7) 0.177(8) 0.038(6) 0.028(5) -0.006(5)
C40 0.129(11) 0.127(12) 0.35(2) 0.045(14) 0.028(13) 0.024(9)
C42 0.37(2) 0.142(10) 0.130(9) 0.007(6) -0.085(9) -0.117(10)
O4 0.37(2) 0.142(10) 0.130(9) 0.007(6) -0.085(9) -0.117(10)
O5 0.37(2) 0.142(10) 0.130(9) 0.007(6) -0.085(9) -0.117(10)
C43 0.37(2) 0.142(10) 0.130(9) 0.007(6) -0.085(9) -0.117(10)
C44 0.37(2) 0.142(10) 0.130(9) 0.007(6) -0.085(9) -0.117(10)
O6 0.37(2) 0.142(10) 0.130(9) 0.007(6) -0.085(9) -0.117(10)
C39 0.238(16) 0.079(8) 0.157(12) 0.023(8) 0.079(12) 0.043(9)
O3 0.37(2) 0.142(10) 0.130(9) 0.007(6) -0.085(9) -0.117(10)
C41 0.37(2) 0.142(10) 0.130(9) 0.007(6) -0.085(9) -0.117(10)

loop_
_atom_type_symbol
_atom_type_description
_atom_type_scat_dispersion_real
_atom_type_scat_dispersion_imag
_atom_type_scat_source
C C 0.0034 0.0017 'International Tables Vol C Tables 4.2.6.8 and 6.1.1.4'
H H 0.0000 0.0000 'International Tables Vol C Tables 4.2.6.8 and 6.1.1.4'
Fe Fe 0.3463 0.8444 'International Tables Vol C Tables 4.2.6.8 and 6.1.1.4'
N N 0.0066 0.0034 'International Tables Vol C Tables 4.2.6.8 and 6.1.1.4'
O O 0.0114 0.0062 'International Tables Vol C Tables 4.2.6.8 and 6.1.1.4'

loop_
_geom_angle_atom_site_label_1
_geom_angle_atom_site_label_2
_geom_angle_atom_site_label_3
_geom_angle
_geom_angle_site_symmetry_1
_geom_angle_site_symmetry_3
_geom_angle_publ_flag
O1 Fe O2 95.6(2) . . ?
O1 Fe N1 91.4(2) . . ?
O2 Fe N1 97.9(2) . . ?
O1 Fe N3 101.1(2) . . ?
O2 Fe N3 88.3(2) . . ?
N1 Fe N3 165.5(2) . . ?
O1 Fe N4 88.4(2) . . ?
O2 Fe N4 165.3(3) . . ?
N1 Fe N4 96.1(3) . . ?
N3 Fe N4 77.0(3) . . ?
O1 Fe N2 166.8(2) . . ?
O2 Fe N2 91.8(2) . . ?
N1 Fe N2 76.8(2) . . ?
N3 Fe N2 89.9(2) . . ?
N4 Fe N2 87.1(2) . . ?
C36 O2 Fe 133.6(5) . . ?
C12 O1 Fe 131.1(4) . . ?
C2 C1 C9 120.1(7) . . ?
C2 C1 N1 125.7(8) . . ?
C9 C1 N1 114.1(7) . . ?
N2 C9 C1 119.1(6) . . ?
N2 C9 C5 119.8(8) . . ?
C1 C9 C5 121.0(8) . . ?
O2 C36 C35 120.1(7) . . ?
O2 C36 C31 121.2(8) . . ?
C35 C36 C31 118.7(7) . . ?
N4 C29 C21 118.8(8) . . ?
N4 C29 C25 121.0(9) . . ?
C21 C29 C25 120.3(9) . . ?
C22 C21 C29 119.4(8) . . ?
C22 C21 N3 127.1(9) . . ?
C29 C21 N3 113.5(8) . . ?
O1 C12 C13 117.0(7) . . ?
O1 C12 C11 121.9(6) . . ?
C13 C12 C11 121.1(8) . . ?
C30 C31 C32 118.1(8) . . ?
C30 C31 C36 124.6(7) . . ?
C32 C31 C36 117.3(8) . . ?
C24 C25 C26 126.7(11) . . ?
C24 C25 C29 117.2(10) . . ?
C26 C25 C29 116.1(10) . . ?
C36 C35 C34 123.5(8) . . ?
C12 C11 C16 116.3(7) . . ?
C12 C11 C10 125.7(8) . . ?
C16 C11 C10 118.0(8) . . ?
N6 C34 C35 123.2(9) . . ?
N6 C34 C33 118.7(9) . . ?
C35 C34 C33 118.1(8) . . ?
C1 C2 C3 119.7(9) . . ?
C12 C13 C14 121.8(8) . . ?
N3 C30 C31 126.3(8) . . ?
C33 C32 C31 122.1(8) . . ?
N4 C28 C27 122.4(8) . . ?
C21 C22 C23 119.1(10) . . ?
C6 C5 C4 125.4(8) . . ?
C6 C5 C9 118.3(8) . . ?
C4 C5 C9 116.2(9) . . ?
N5 C14 C13 123.2(10) . . ?
N5 C14 C15 119.5(10) . . ?
C13 C14 C15 117.2(8) . . ?
C27 C26 C25 122.6(9) . . ?
C15 C16 C11 122.6(9) . . ?
C32 C33 C34 120.3(8) . . ?
N2 C8 C7 123.7(8) . . ?
N1 C10 C11 126.0(8) . . ?
C26 C27 C28 117.0(9) . . ?
C3 C4 C5 122.1(8) . . ?
C4 C3 C2 120.8(9) . . ?
C7 C6 C5 119.8(8) . . ?
C23 C24 C25 121.4(10) . . ?
C6 C7 C8 119.0(9) . . ?
C16 C15 C14 120.8(9) . . ?
C24 C23 C22 122.5(10) . . ?
C20 C19 N5 110.5(10) . . ?
N6 C37 C38 113.8(9) . . ?
C8 N2 C9 119.3(6) . . ?
C8 N2 Fe 127.8(5) . . ?
C9 N2 Fe 112.6(5) . . ?
C10 N1 C1 119.7(7) . . ?
C10 N1 Fe 123.4(5) . . ?
C1 N1 Fe 116.9(5) . . ?
N5 C17 C18 111.3(9) . . ?
C28 N4 C29 120.8(8) . . ?
C28 N4 Fe 125.5(6) . . ?
C29 N4 Fe 113.7(6) . . ?
C30 N3 C21 117.9(7) . . ?
C30 N3 Fe 125.0(6) . . ?
C21 N3 Fe 116.8(6) . . ?
C34 N6 C37 121.7(8) . . ?
C34 N6 C39 121.1(8) . . ?
C37 N6 C39 116.6(8) . . ?
C14 N5 C17 122.3(10) . . ?
C14 N5 C19 119.7(9) . . ?
C17 N5 C19 118.0(8) . . ?
C40 C39 N6 92.7(12) . . ?

loop_
_geom_bond_atom_site_label_1
_geom_bond_atom_site_label_2
_geom_bond_distance
_geom_bond_site_symmetry_2
_geom_bond_publ_flag
Fe O1 1.911(5) . ?
Fe O2 1.927(5) . ?
Fe N1 2.061(6) . ?
Fe N3 2.086(6) . ?
Fe N4 2.170(7) . ?
Fe N2 2.188(5) . ?
O2 C36 1.310(8) . ?
O1 C12 1.331(8) . ?
C1 C2 1.390(10) . ?
C1 C9 1.403(10) . ?
C1 N1 1.417(8) . ?
C9 N2 1.348(9) . ?
C9 C5 1.444(10) . ?
C36 C35 1.370(10) . ?
C36 C31 1.431(10) . ?
C29 N4 1.365(9) . ?
C29 C21 1.423(11) . ?
C29 C25 1.427(11) . ?
C21 C22 1.382(11) . ?
C21 N3 1.428(10) . ?
C12 C13 1.385(9) . ?
C12 C11 1.409(10) . ?
C31 C30 1.419(11) . ?
C31 C32 1.423(11) . ?
C25 C24 1.398(13) . ?
C25 C26 1.421(13) . ?
C35 C34 1.394(11) . ?
C11 C16 1.410(11) . ?
C11 C10 1.427(10) . ?
C34 N6 1.342(10) . ?
C34 C33 1.396(11) . ?
C2 C3 1.397(11) . ?
C13 C14 1.392(11) . ?
C30 N3 1.309(10) . ?
C32 C33 1.368(11) . ?
C28 N4 1.339(10) . ?
C28 C27 1.412(11) . ?
C22 C23 1.383(13) . ?
C5 C6 1.411(13) . ?
C5 C4 1.413(12) . ?
C14 N5 1.372(10) . ?
C14 C15 1.415(12) . ?
C26 C27 1.376(12) . ?
C16 C15 1.362(12) . ?
C8 N2 1.320(10) . ?
C8 C7 1.405(10) . ?
C10 N1 1.319(9) . ?
C4 C3 1.380(13) . ?
C6 C7 1.333(13) . ?
C24 C23 1.349(13) . ?
C19 C20 1.475(13) . ?
C19 N5 1.527(13) . ?
C37 N6 1.479(11) . ?
C37 C38 1.482(13) . ?
C17 N5 1.463(13) . ?
C17 C18 1.508(13) . ?
N6 C39 1.637(13) . ?
C40 C39 1.349(12) . ?
C42 O4 1.457(18) . ?
O5 C43 1.41(2) . ?
C44 O6 1.43(2) . ?
O3 C41 1.440(19) . ?
